data_1560157
loop_
_publ_author_name
'Wang, Chi-Hsien'
'Chen, Kai-Jen'
'Wu, Tsung-Huan'
'Chang, Hung-Kai'
'Tsuchido, Yoshitaka'
'Sei, Yoshihisa'
'Chen, Pei-Lin'
'Horie, Masaki'

_publ_section_title
;
 Ring rotation of ferrocene in interlocked molecules in single crystals
;
_journal_issue 11
_journal_name_full 'Chemical Science'
_journal_page_first 3871
_journal_page_last 3875
_journal_paper_doi 10.1039/D0SC06876D
_journal_volume 12
_journal_year 2021
_chemical_formula_sum 'C32 H40 F6 Fe N O6 P'
_chemical_formula_weight 735.47
_chemical_name_systematic '[ferrocenylmethyl(methy) ammonium hexafluorophosphate][dibenzo[18]crown-6 ether]'
_space_group_crystal_system monoclinic
_space_group_IT_number 14
_space_group_name_Hall '-P 2yn'
_space_group_name_H-M_alt 'P 1 21/n 1'
_atom_sites_solution_hydrogens geom
_audit_creation_method SHELXL-2014/6
_audit_update_record
;
2020-09-24 deposited with the CCDC.	2021-01-22 downloaded from the CCDC.
;
_cell_angle_alpha 90
_cell_angle_beta 110.914(2)
_cell_angle_gamma 90
_cell_formula_units_Z 4
_cell_length_a 10.2236(7)
_cell_length_b 25.2061(18)
_cell_length_c 13.5364(10)
_cell_measurement_reflns_used 1895
_cell_measurement_temperature 100(2)
_cell_measurement_theta_max 22.6576
_cell_measurement_theta_min 2.9114
_cell_volume 3258.5(4)
_computing_cell_refinement 'SAINT V8.34A (Bruker AXS Inc., 2013)'
_computing_data_collection 'Bruker APEX2'
_computing_data_reduction 'SAINT V8.34A (Bruker AXS Inc., 2013)'
_computing_molecular_graphics 'Bruker SHELXTL'
_computing_publication_material 'Bruker SHELXTL'
_computing_structure_refinement 'SHELXL-2014/6 (Sheldrick, 2014)'
_diffrn_ambient_temperature 100(2)
_diffrn_detector_area_resol_mean 8.3333
_diffrn_measured_fraction_theta_full 1.000
_diffrn_measured_fraction_theta_max 0.957
_diffrn_measurement_device_type 'Bruker APEX-II CCD'
_diffrn_measurement_method '\f and \w scans'
_diffrn_radiation_type MoK\a
_diffrn_radiation_wavelength 0.71073
_diffrn_reflns_av_R_equivalents 0.0481
_diffrn_reflns_av_unetI/netI 0.0457
_diffrn_reflns_Laue_measured_fraction_full 1.000
_diffrn_reflns_Laue_measured_fraction_max 0.957
_diffrn_reflns_limit_h_max 12
_diffrn_reflns_limit_h_min -12
_diffrn_reflns_limit_k_max 31
_diffrn_reflns_limit_k_min -32
_diffrn_reflns_limit_l_max 17
_diffrn_reflns_limit_l_min -16
_diffrn_reflns_number 28089
_diffrn_reflns_point_group_measured_fraction_full 1.000
_diffrn_reflns_point_group_measured_fraction_max 0.957
_diffrn_reflns_theta_full 25.242
_diffrn_reflns_theta_max 27.115
_diffrn_reflns_theta_min 1.616
_exptl_absorpt_coefficient_mu 0.591
_exptl_absorpt_correction_T_max 0.9485
_exptl_absorpt_correction_T_min 0.8649
_exptl_absorpt_correction_type multi-scan
_exptl_absorpt_process_details 'SADABS V2014/4 (Bruker AXS Inc.)'
_exptl_crystal_colour Yellow
_exptl_crystal_density_diffrn 1.499
_exptl_crystal_density_meas ?
_exptl_crystal_density_method 'not measured'
_exptl_crystal_description Lump
_exptl_crystal_F_000 1528
_exptl_crystal_recrystallization_method 'Re-crystallisation from solvent: CH2Cl2, diethylether'
_exptl_crystal_size_max 0.25
_exptl_crystal_size_mid 0.20
_exptl_crystal_size_min 0.12
_refine_diff_density_max 2.685
_refine_diff_density_min -1.060
_refine_diff_density_rms 0.108
_refine_ls_extinction_method none
_refine_ls_goodness_of_fit_ref 1.058
_refine_ls_hydrogen_treatment constr
_refine_ls_matrix_type full
_refine_ls_number_parameters 425
_refine_ls_number_reflns 6894
_refine_ls_number_restraints 0
_refine_ls_restrained_S_all 1.058
_refine_ls_R_factor_all 0.0916
_refine_ls_R_factor_gt 0.0712
_refine_ls_shift/su_max 0.001
_refine_ls_shift/su_mean 0.000
_refine_ls_structure_factor_coef Fsqd
_refine_ls_weighting_details 'w=1/[\s^2^(Fo^2^)+(0.0822P)^2^+12.1034P] where P=(Fo^2^+2Fc^2^)/3'
_refine_ls_weighting_scheme calc
_refine_ls_wR_factor_gt 0.1775
_refine_ls_wR_factor_ref 0.1930
_reflns_Friedel_coverage 0.000
_reflns_number_gt 5256
_reflns_number_total 6894
_reflns_threshold_expression 'I > 2\s(I)'
_cod_data_source_file d0sc06876d3.cif
_cod_data_source_block 170933VT100
_cod_depositor_comments
;
The following automatic conversions were performed:

data item '_exptl_crystal_density_meas' value 'not measured' was
changed to '?' -- the value is perceived as not measured.

Automatic conversion script
Id: cif_fix_values 7556 2019-12-06 15:28:31Z antanas 

 Adding full bibliography for 1560152--1560177.cif.
;
_cod_original_sg_symbol_H-M 'P 21/n'
_cod_database_code 1560157
_shelx_space_group_comment
;
The symmetry employed for this shelxl refinement is uniquely defined
by the following loop, which should always be used as a source of
symmetry information in preference to the above space-group names.
They are only intended as comments.
;
_shelxl_version_number 2014/6

loop_
_space_group_symop_operation_xyz
'x, y, z'
'-x+1/2, y+1/2, -z+1/2'
'-x, -y, -z'
'x-1/2, -y-1/2, z-1/2'

loop_
_atom_site_label
_atom_site_type_symbol
_atom_site_fract_x
_atom_site_fract_y
_atom_site_fract_z
_atom_site_U_iso_or_equiv
_atom_site_adp_type
_atom_site_occupancy
_atom_site_site_symmetry_order
_atom_site_calc_flag
_atom_site_refinement_flags_posn
_atom_site_refinement_flags_adp
_atom_site_refinement_flags_occupancy
_atom_site_disorder_assembly
_atom_site_disorder_group
C1 C 0.8745(8) 0.4945(2) 0.0637(4) 0.0484(15) Uani 1 1 d . . . . .
H1 H 0.8978 0.5251 0.0258 0.058 Uiso 1 1 calc R U . . .
C2 C 0.9718(5) 0.4633(3) 0.1360(5) 0.0539(18) Uani 1 1 d . . . . .
H2 H 1.0759 0.4652 0.1565 0.065 Uiso 1 1 calc R U . . .
C3 C 0.8910(9) 0.42442(19) 0.1745(4) 0.066(2) Uani 1 1 d . . . . .
H3 H 0.9269 0.3939 0.2242 0.079 Uiso 1 1 calc R U . . .
C4 C 0.7489(6) 0.4386(2) 0.1152(4) 0.0423(13) Uani 1 1 d . . . . .
H4 H 0.6643 0.4208 0.1203 0.051 Uiso 1 1 calc R U . . .
C5 C 0.7471(7) 0.4803(2) 0.0527(4) 0.0488(15) Uani 1 1 d . . . . .
H5 H 0.6602 0.4985 0.0057 0.059 Uiso 1 1 calc R U . . .
C6 C 0.7633(4) 0.56754(15) 0.2336(3) 0.0197(8) Uani 1 1 d . . . . .
C7 C 0.7420(5) 0.52546(15) 0.2974(3) 0.0214(8) Uani 1 1 d . . . . .
H7 H 0.6497 0.5112 0.2950 0.026 Uiso 1 1 calc R U . . .
C8 C 0.8764(5) 0.50734(16) 0.3643(3) 0.0252(9) Uani 1 1 d . . . . .
H8 H 0.8947 0.4776 0.4165 0.030 Uiso 1 1 calc R U . . .
C9 C 0.9804(5) 0.53784(16) 0.3428(3) 0.0256(9) Uani 1 1 d . . . . .
H9 H 1.0840 0.5334 0.3773 0.031 Uiso 1 1 calc R U . . .
C10 C 0.9113(4) 0.57477(15) 0.2626(3) 0.0204(8) Uani 1 1 d . . . . .
H10 H 0.9578 0.6013 0.2311 0.025 Uiso 1 1 calc R U . . .
C11 C 0.6547(4) 0.59680(15) 0.1470(3) 0.0212(8) Uani 1 1 d . . . . .
H11A H 0.5711 0.5739 0.1172 0.025 Uiso 1 1 calc R U . . .
H11B H 0.6914 0.6043 0.0899 0.025 Uiso 1 1 calc R U . . .
C12 C 0.5416(5) 0.68379(16) 0.0915(3) 0.0254(9) Uani 1 1 d . . . . .
H12A H 0.6064 0.6916 0.0548 0.038 Uiso 1 1 calc R U . . .
H12B H 0.5140 0.7169 0.1165 0.038 Uiso 1 1 calc R U . . .
H12C H 0.4582 0.6661 0.0427 0.038 Uiso 1 1 calc R U . . .
C13 C 0.3706(4) 0.58134(17) 0.3224(3) 0.0266(9) Uani 1 1 d . . . . .
H13A H 0.3139 0.6102 0.3364 0.032 Uiso 1 1 calc R U . . .
H13B H 0.3638 0.5498 0.3640 0.032 Uiso 1 1 calc R U . . .
C14 C 0.3180(5) 0.56827(16) 0.2069(4) 0.0282(9) Uani 1 1 d . . . . .
H14A H 0.3775 0.5403 0.1934 0.034 Uiso 1 1 calc R U . . .
H14B H 0.2212 0.5545 0.1852 0.034 Uiso 1 1 calc R U . . .
C15 C 0.2061(4) 0.64792(16) 0.1271(3) 0.0211(8) Uani 1 1 d . . . . .
C16 C 0.0737(4) 0.63174(17) 0.0638(3) 0.0238(8) Uani 1 1 d . . . . .
H16 H 0.0601 0.5970 0.0345 0.029 Uiso 1 1 calc R U . . .
C17 C -0.0400(4) 0.66593(19) 0.0427(3) 0.0282(9) Uani 1 1 d . . . . .
H17 H -0.1314 0.6545 0.0004 0.034 Uiso 1 1 calc R U . . .
C18 C -0.0185(5) 0.71665(19) 0.0839(3) 0.0287(10) Uani 1 1 d . . . . .
H18 H -0.0957 0.7402 0.0687 0.034 Uiso 1 1 calc R U . . .
C19 C 0.1143(5) 0.73375(17) 0.1473(3) 0.0257(9) Uani 1 1 d . . . . .
H19 H 0.1273 0.7689 0.1746 0.031 Uiso 1 1 calc R U . . .
C20 C 0.2280(4) 0.69946(16) 0.1708(3) 0.0214(8) Uani 1 1 d . . . . .
C21 C 0.3856(5) 0.76546(16) 0.2718(3) 0.0259(9) Uani 1 1 d . . . . .
H21A H 0.3222 0.7749 0.3098 0.031 Uiso 1 1 calc R U . . .
H21B H 0.3660 0.7896 0.2105 0.031 Uiso 1 1 calc R U . . .
C22 C 0.5344(5) 0.77154(16) 0.3438(3) 0.0245(9) Uani 1 1 d . . . . .
H22A H 0.5490 0.8075 0.3753 0.029 Uiso 1 1 calc R U . . .
H22B H 0.5560 0.7454 0.4020 0.029 Uiso 1 1 calc R U . . .
C23 C 0.7643(4) 0.77900(16) 0.3462(3) 0.0251(9) Uani 1 1 d . . . . .
H23A H 0.7936 0.7634 0.4180 0.030 Uiso 1 1 calc R U . . .
H23B H 0.7701 0.8181 0.3532 0.030 Uiso 1 1 calc R U . . .
C24 C 0.8581(4) 0.75982(15) 0.2905(3) 0.0242(9) Uani 1 1 d . . . . .
H24A H 0.8201 0.7712 0.2156 0.029 Uiso 1 1 calc R U . . .
H24B H 0.9523 0.7756 0.3238 0.029 Uiso 1 1 calc R U . . .
C25 C 0.9644(4) 0.68321(15) 0.3903(3) 0.0178(8) Uani 1 1 d . . . . .
C26 C 1.1069(4) 0.68817(16) 0.4121(3) 0.0230(8) Uani 1 1 d . . . . .
H26 H 1.1396 0.7071 0.3648 0.028 Uiso 1 1 calc R U . . .
C27 C 1.2018(5) 0.66566(17) 0.5028(3) 0.0279(9) Uani 1 1 d . . . . .
H27 H 1.2995 0.6694 0.5178 0.033 Uiso 1 1 calc R U . . .
C28 C 1.1544(5) 0.63785(17) 0.5712(3) 0.0282(9) Uani 1 1 d . . . . .
H28 H 1.2196 0.6221 0.6329 0.034 Uiso 1 1 calc R U . . .
C29 C 1.0118(5) 0.63286(16) 0.5501(3) 0.0247(9) Uani 1 1 d . . . . .
H29 H 0.9799 0.6139 0.5978 0.030 Uiso 1 1 calc R U . . .
C30 C 0.9148(4) 0.65560(15) 0.4592(3) 0.0183(8) Uani 1 1 d . . . . .
C31 C 0.7230(4) 0.61856(16) 0.4961(3) 0.0230(8) Uani 1 1 d . . . . .
H31A H 0.7601 0.6309 0.5704 0.028 Uiso 1 1 calc R U . . .
H31B H 0.7564 0.5819 0.4939 0.028 Uiso 1 1 calc R U . . .
C32 C 0.5655(4) 0.61968(17) 0.4551(3) 0.0242(9) Uani 1 1 d . . . . .
H32A H 0.5304 0.5990 0.5026 0.029 Uiso 1 1 calc R U . . .
H32B H 0.5323 0.6567 0.4532 0.029 Uiso 1 1 calc R U . . .
F1 F 0.3665(5) 0.34263(19) 0.1470(3) 0.0915(17) Uani 1 1 d . . . . .
F2 F 0.2587(6) 0.3794(2) 0.2431(4) 0.1089(19) Uani 1 1 d . . . . .
F3 F 0.2990(7) 0.42548(18) 0.1221(3) 0.121(2) Uani 1 1 d . . . . .
F4 F 0.4095(7) 0.44411(14) 0.2920(3) 0.118(2) Uani 1 1 d . . . . .
F5 F 0.5360(6) 0.3961(3) 0.2150(8) 0.186(4) Uani 1 1 d . . . . .
F6 F 0.4669(5) 0.35658(17) 0.3233(3) 0.0887(15) Uani 1 1 d . . . . .
Fe1 Fe 0.85435(6) 0.49999(2) 0.20822(4) 0.01757(17) Uani 1 1 d . . . . .
N1 N 0.6117(3) 0.64848(12) 0.1833(2) 0.0181(7) Uani 1 1 d . . . . .
H1A H 0.5521 0.6417 0.2182 0.022 Uiso 1 1 calc R U . . .
H1B H 0.6886 0.6651 0.2289 0.022 Uiso 1 1 calc R U . . .
O1 O 0.5130(3) 0.59761(11) 0.3514(2) 0.0224(6) Uani 1 1 d . . . . .
O2 O 0.3202(3) 0.61469(11) 0.1453(2) 0.0226(6) Uani 1 1 d . . . . .
O3 O 0.3615(3) 0.71134(11) 0.2359(2) 0.0238(6) Uani 1 1 d . . . . .
O4 O 0.6254(3) 0.76353(11) 0.2864(2) 0.0223(6) Uani 1 1 d . . . . .
O5 O 0.8686(3) 0.70247(10) 0.2957(2) 0.0196(6) Uani 1 1 d . . . . .
O6 O 0.7719(3) 0.65257(11) 0.4315(2) 0.0199(6) Uani 1 1 d . . . . .
P1 P 0.39136(13) 0.39492(6) 0.21925(10) 0.0364(3) Uani 1 1 d . . . . .

loop_
_atom_site_aniso_label
_atom_site_aniso_U_11
_atom_site_aniso_U_22
_atom_site_aniso_U_33
_atom_site_aniso_U_23
_atom_site_aniso_U_13
_atom_site_aniso_U_12
C1 0.095(5) 0.028(3) 0.034(3) -0.004(2) 0.038(3) 0.006(3)
C2 0.028(3) 0.074(4) 0.064(4) -0.053(3) 0.022(3) -0.008(3)
C3 0.156(7) 0.021(2) 0.013(2) 0.0027(18) 0.021(3) 0.043(3)
C4 0.047(3) 0.044(3) 0.045(3) -0.030(2) 0.028(3) -0.020(3)
C5 0.080(4) 0.033(3) 0.027(3) -0.009(2) 0.012(3) 0.011(3)
C6 0.030(2) 0.0148(17) 0.0160(18) -0.0019(14) 0.0098(16) 0.0048(16)
C7 0.032(2) 0.0189(19) 0.0179(18) 0.0001(15) 0.0140(17) 0.0040(17)
C8 0.042(2) 0.0190(19) 0.0163(18) 0.0016(15) 0.0131(18) 0.0079(18)
C9 0.029(2) 0.024(2) 0.0192(19) -0.0043(16) 0.0021(17) 0.0057(18)
C10 0.027(2) 0.0148(18) 0.0204(18) -0.0039(14) 0.0100(17) 0.0006(16)
C11 0.029(2) 0.0173(18) 0.0151(17) -0.0015(14) 0.0047(16) 0.0031(17)
C12 0.031(2) 0.022(2) 0.0180(19) 0.0020(16) 0.0037(17) 0.0085(18)
C13 0.022(2) 0.025(2) 0.035(2) 0.0039(18) 0.0130(18) -0.0018(17)
C14 0.028(2) 0.0160(19) 0.037(2) -0.0006(17) 0.0077(19) -0.0016(17)
C15 0.024(2) 0.0236(19) 0.0184(18) 0.0009(15) 0.0102(16) 0.0022(17)
C16 0.025(2) 0.029(2) 0.0175(18) -0.0010(16) 0.0087(16) -0.0038(18)
C17 0.023(2) 0.045(3) 0.0189(19) 0.0038(18) 0.0096(17) -0.0040(19)
C18 0.026(2) 0.042(3) 0.021(2) 0.0092(18) 0.0113(18) 0.009(2)
C19 0.034(2) 0.025(2) 0.0215(19) 0.0022(16) 0.0136(18) 0.0079(18)
C20 0.026(2) 0.023(2) 0.0157(18) 0.0003(15) 0.0086(16) 0.0006(17)
C21 0.032(2) 0.0183(19) 0.028(2) -0.0057(16) 0.0120(19) 0.0015(17)
C22 0.033(2) 0.0186(19) 0.024(2) -0.0053(16) 0.0121(18) -0.0014(17)
C23 0.028(2) 0.0153(18) 0.027(2) -0.0025(16) 0.0042(18) -0.0021(17)
C24 0.027(2) 0.0160(18) 0.028(2) 0.0066(16) 0.0081(18) -0.0005(16)
C25 0.0215(19) 0.0152(17) 0.0139(17) -0.0014(14) 0.0030(15) 0.0004(15)
C26 0.024(2) 0.0195(19) 0.025(2) -0.0019(16) 0.0089(17) -0.0009(16)
C27 0.023(2) 0.025(2) 0.031(2) -0.0068(17) 0.0035(18) -0.0001(18)
C28 0.030(2) 0.024(2) 0.021(2) -0.0014(16) -0.0023(17) 0.0062(18)
C29 0.031(2) 0.024(2) 0.0151(18) 0.0026(15) 0.0028(17) 0.0016(18)
C30 0.0219(19) 0.0164(17) 0.0168(17) -0.0031(14) 0.0073(15) 0.0004(15)
C31 0.033(2) 0.023(2) 0.0148(18) 0.0022(15) 0.0100(17) -0.0030(17)
C32 0.031(2) 0.026(2) 0.0213(19) -0.0020(16) 0.0162(18) -0.0033(18)
F1 0.086(3) 0.112(3) 0.047(2) -0.033(2) -0.0120(19) 0.066(3)
F2 0.155(5) 0.107(4) 0.106(4) -0.014(3) 0.097(4) -0.054(4)
F3 0.219(6) 0.064(3) 0.040(2) 0.025(2) -0.004(3) 0.050(3)
F4 0.220(6) 0.0264(18) 0.060(3) -0.0114(17) -0.010(3) -0.011(3)
F5 0.053(3) 0.205(8) 0.300(11) -0.012(7) 0.065(5) -0.046(4)
F6 0.124(4) 0.064(3) 0.051(2) -0.0033(19) -0.002(2) 0.021(3)
Fe1 0.0250(3) 0.0137(3) 0.0168(3) -0.0019(2) 0.0107(2) 0.0009(2)
N1 0.0237(17) 0.0157(15) 0.0130(14) -0.0007(12) 0.0042(13) 0.0028(13)
O1 0.0218(14) 0.0253(14) 0.0223(14) -0.0026(11) 0.0106(12) -0.0014(12)
O2 0.0233(14) 0.0175(13) 0.0273(15) -0.0034(11) 0.0093(12) -0.0002(11)
O3 0.0257(15) 0.0167(13) 0.0262(14) -0.0058(11) 0.0057(12) 0.0019(12)
O4 0.0246(15) 0.0210(14) 0.0200(13) -0.0045(11) 0.0064(12) 0.0000(12)
O5 0.0250(14) 0.0156(13) 0.0167(13) 0.0012(10) 0.0056(11) -0.0002(11)
O6 0.0219(14) 0.0224(14) 0.0166(13) 0.0044(11) 0.0084(11) 0.0002(12)
P1 0.0265(6) 0.0474(8) 0.0303(6) -0.0031(5) 0.0040(5) -0.0005(6)

loop_
_atom_type_symbol
_atom_type_description
_atom_type_scat_dispersion_real
_atom_type_scat_dispersion_imag
_atom_type_scat_source
C C 0.0033 0.0016 'International Tables Vol C Tables 4.2.6.8 and 6.1.1.4'
H H 0.0000 0.0000 'International Tables Vol C Tables 4.2.6.8 and 6.1.1.4'
N N 0.0061 0.0033 'International Tables Vol C Tables 4.2.6.8 and 6.1.1.4'
O O 0.0106 0.0060 'International Tables Vol C Tables 4.2.6.8 and 6.1.1.4'
F F 0.0171 0.0103 'International Tables Vol C Tables 4.2.6.8 and 6.1.1.4'
P P 0.1023 0.0942 'International Tables Vol C Tables 4.2.6.8 and 6.1.1.4'
Fe Fe 0.3463 0.8444 'International Tables Vol C Tables 4.2.6.8 and 6.1.1.4'

loop_
_geom_angle_atom_site_label_1
_geom_angle_atom_site_label_2
_geom_angle_atom_site_label_3
_geom_angle
_geom_angle_site_symmetry_1
_geom_angle_site_symmetry_3
_geom_angle_publ_flag
C5 C1 C2 111.4(5) . . ?
C5 C1 Fe1 72.0(3) . . ?
C2 C1 Fe1 69.5(3) . . ?
C5 C1 H1 124.3 . . ?
C2 C1 H1 124.3 . . ?
Fe1 C1 H1 124.3 . . ?
C1 C2 C3 106.0(5) . . ?
C1 C2 Fe1 71.2(3) . . ?
C3 C2 Fe1 68.5(3) . . ?
C1 C2 H2 127.0 . . ?
C3 C2 H2 127.0 . . ?
Fe1 C2 H2 127.0 . . ?
C4 C3 C2 102.5(4) . . ?
C4 C3 Fe1 70.0(3) . . ?
C2 C3 Fe1 68.3(3) . . ?
C4 C3 H3 128.6 . . ?
C2 C3 H3 128.6 . . ?
Fe1 C3 H3 128.6 . . ?
C5 C4 C3 109.4(5) . . ?
C5 C4 Fe1 71.5(3) . . ?
C3 C4 Fe1 68.7(3) . . ?
C5 C4 H4 125.3 . . ?
C3 C4 H4 125.3 . . ?
Fe1 C4 H4 125.3 . . ?
C1 C5 C4 110.7(6) . . ?
C1 C5 Fe1 70.8(3) . . ?
C4 C5 Fe1 70.3(3) . . ?
C1 C5 H5 124.7 . . ?
C4 C5 H5 124.7 . . ?
Fe1 C5 H5 124.7 . . ?
C7 C6 C10 107.6(3) . . ?
C7 C6 C11 127.6(4) . . ?
C10 C6 C11 124.7(4) . . ?
C7 C6 Fe1 70.0(2) . . ?
C10 C6 Fe1 69.5(2) . . ?
C11 C6 Fe1 122.7(3) . . ?
C8 C7 C6 107.5(4) . . ?
C8 C7 Fe1 70.0(2) . . ?
C6 C7 Fe1 68.8(2) . . ?
C8 C7 H7 126.2 . . ?
C6 C7 H7 126.2 . . ?
Fe1 C7 H7 126.2 . . ?
C9 C8 C7 108.5(3) . . ?
C9 C8 Fe1 69.7(2) . . ?
C7 C8 Fe1 69.3(2) . . ?
C9 C8 H8 125.7 . . ?
C7 C8 H8 125.7 . . ?
Fe1 C8 H8 125.7 . . ?
C10 C9 C8 107.9(4) . . ?
C10 C9 Fe1 69.0(2) . . ?
C8 C9 Fe1 69.7(2) . . ?
C10 C9 H9 126.0 . . ?
C8 C9 H9 126.0 . . ?
Fe1 C9 H9 126.0 . . ?
C9 C10 C6 108.4(4) . . ?
C9 C10 Fe1 70.6(2) . . ?
C6 C10 Fe1 69.2(2) . . ?
C9 C10 H10 125.8 . . ?
C6 C10 H10 125.8 . . ?
Fe1 C10 H10 125.8 . . ?
C6 C11 N1 113.1(3) . . ?
C6 C11 H11A 109.0 . . ?
N1 C11 H11A 109.0 . . ?
C6 C11 H11B 109.0 . . ?
N1 C11 H11B 109.0 . . ?
H11A C11 H11B 107.8 . . ?
N1 C12 H12A 109.5 . . ?
N1 C12 H12B 109.5 . . ?
H12A C12 H12B 109.5 . . ?
N1 C12 H12C 109.5 . . ?
H12A C12 H12C 109.5 . . ?
H12B C12 H12C 109.5 . . ?
O1 C13 C14 107.5(3) . . ?
O1 C13 H13A 110.2 . . ?
C14 C13 H13A 110.2 . . ?
O1 C13 H13B 110.2 . . ?
C14 C13 H13B 110.2 . . ?
H13A C13 H13B 108.5 . . ?
O2 C14 C13 110.6(3) . . ?
O2 C14 H14A 109.5 . . ?
C13 C14 H14A 109.5 . . ?
O2 C14 H14B 109.5 . . ?
C13 C14 H14B 109.5 . . ?
H14A C14 H14B 108.1 . . ?
C16 C15 O2 120.6(4) . . ?
C16 C15 C20 120.4(4) . . ?
O2 C15 C20 119.0(4) . . ?
C15 C16 C17 120.4(4) . . ?
C15 C16 H16 119.8 . . ?
C17 C16 H16 119.8 . . ?
C18 C17 C16 119.3(4) . . ?
C18 C17 H17 120.4 . . ?
C16 C17 H17 120.4 . . ?
C17 C18 C19 121.1(4) . . ?
C17 C18 H18 119.5 . . ?
C19 C18 H18 119.5 . . ?
C18 C19 C20 120.0(4) . . ?
C18 C19 H19 120.0 . . ?
C20 C19 H19 120.0 . . ?
O3 C20 C19 124.9(4) . . ?
O3 C20 C15 116.4(3) . . ?
C19 C20 C15 118.8(4) . . ?
O3 C21 C22 109.2(3) . . ?
O3 C21 H21A 109.8 . . ?
C22 C21 H21A 109.8 . . ?
O3 C21 H21B 109.8 . . ?
C22 C21 H21B 109.8 . . ?
H21A C21 H21B 108.3 . . ?
O4 C22 C21 109.9(3) . . ?
O4 C22 H22A 109.7 . . ?
C21 C22 H22A 109.7 . . ?
O4 C22 H22B 109.7 . . ?
C21 C22 H22B 109.7 . . ?
H22A C22 H22B 108.2 . . ?
O4 C23 C24 108.4(3) . . ?
O4 C23 H23A 110.0 . . ?
C24 C23 H23A 110.0 . . ?
O4 C23 H23B 110.0 . . ?
C24 C23 H23B 110.0 . . ?
H23A C23 H23B 108.4 . . ?
O5 C24 C23 110.3(3) . . ?
O5 C24 H24A 109.6 . . ?
C23 C24 H24A 109.6 . . ?
O5 C24 H24B 109.6 . . ?
C23 C24 H24B 109.6 . . ?
H24A C24 H24B 108.1 . . ?
C26 C25 O5 120.4(3) . . ?
C26 C25 C30 120.5(4) . . ?
O5 C25 C30 119.0(3) . . ?
C25 C26 C27 120.2(4) . . ?
C25 C26 H26 119.9 . . ?
C27 C26 H26 119.9 . . ?
C28 C27 C26 120.0(4) . . ?
C28 C27 H27 120.0 . . ?
C26 C27 H27 120.0 . . ?
C27 C28 C29 120.2(4) . . ?
C27 C28 H28 119.9 . . ?
C29 C28 H28 119.9 . . ?
C28 C29 C30 120.5(4) . . ?
C28 C29 H29 119.8 . . ?
C30 C29 H29 119.8 . . ?
O6 C30 C25 116.7(3) . . ?
O6 C30 C29 124.7(3) . . ?
C25 C30 C29 118.7(4) . . ?
O6 C31 C32 108.8(3) . . ?
O6 C31 H31A 109.9 . . ?
C32 C31 H31A 109.9 . . ?
O6 C31 H31B 109.9 . . ?
C32 C31 H31B 109.9 . . ?
H31A C31 H31B 108.3 . . ?
O1 C32 C31 109.5(3) . . ?
O1 C32 H32A 109.8 . . ?
C31 C32 H32A 109.8 . . ?
O1 C32 H32B 109.8 . . ?
C31 C32 H32B 109.8 . . ?
H32A C32 H32B 108.2 . . ?
C2 Fe1 C3 43.2(3) . . ?
C2 Fe1 C6 148.6(2) . . ?
C3 Fe1 C6 164.0(3) . . ?
C2 Fe1 C10 117.1(2) . . ?
C3 Fe1 C10 154.5(3) . . ?
C6 Fe1 C10 41.33(16) . . ?
C2 Fe1 C4 68.3(2) . . ?
C3 Fe1 C4 41.2(3) . . ?
C6 Fe1 C4 124.6(2) . . ?
C10 Fe1 C4 161.1(2) . . ?
C2 Fe1 C1 39.3(2) . . ?
C3 Fe1 C1 68.3(2) . . ?
C6 Fe1 C1 115.34(18) . . ?
C10 Fe1 C1 107.19(19) . . ?
C4 Fe1 C1 64.5(2) . . ?
C2 Fe1 C7 170.0(2) . . ?
C3 Fe1 C7 128.1(2) . . ?
C6 Fe1 C7 41.20(15) . . ?
C10 Fe1 C7 69.11(16) . . ?
C4 Fe1 C7 108.54(19) . . ?
C1 Fe1 C7 148.9(2) . . ?
C2 Fe1 C8 132.3(2) . . ?
C3 Fe1 C8 110.84(17) . . ?
C6 Fe1 C8 68.78(15) . . ?
C10 Fe1 C8 68.36(16) . . ?
C4 Fe1 C8 122.9(2) . . ?
C1 Fe1 C8 168.6(2) . . ?
C7 Fe1 C8 40.70(17) . . ?
C2 Fe1 C9 110.38(19) . . ?
C3 Fe1 C9 121.9(2) . . ?
C6 Fe1 C9 68.90(16) . . ?
C10 Fe1 C9 40.47(16) . . ?
C4 Fe1 C9 157.7(2) . . ?
C1 Fe1 C9 129.4(2) . . ?
C7 Fe1 C9 68.72(17) . . ?
C8 Fe1 C9 40.60(18) . . ?
C2 Fe1 C5 65.6(2) . . ?
C3 Fe1 C5 67.5(2) . . ?
C6 Fe1 C5 105.47(19) . . ?
C10 Fe1 C5 125.00(19) . . ?
C4 Fe1 C5 38.3(2) . . ?
C1 Fe1 C5 37.2(2) . . ?
C7 Fe1 C5 118.3(2) . . ?
C8 Fe1 C5 153.9(2) . . ?
C9 Fe1 C5 163.1(2) . . ?
C12 N1 C11 110.7(3) . . ?
C12 N1 H1A 109.5 . . ?
C11 N1 H1A 109.5 . . ?
C12 N1 H1B 109.5 . . ?
C11 N1 H1B 109.5 . . ?
H1A N1 H1B 108.1 . . ?
C32 O1 C13 111.9(3) . . ?
C15 O2 C14 114.1(3) . . ?
C20 O3 C21 115.9(3) . . ?
C23 O4 C22 111.5(3) . . ?
C25 O5 C24 114.1(3) . . ?
C30 O6 C31 115.7(3) . . ?
F5 P1 F3 105.8(5) . . ?
F5 P1 F2 163.5(4) . . ?
F3 P1 F2 89.4(4) . . ?
F5 P1 F4 96.5(4) . . ?
F3 P1 F4 92.3(3) . . ?
F2 P1 F4 89.1(3) . . ?
F5 P1 F1 86.4(4) . . ?
F3 P1 F1 88.6(2) . . ?
F2 P1 F1 87.7(3) . . ?
F4 P1 F1 176.7(3) . . ?
F5 P1 F6 83.0(4) . . ?
F3 P1 F6 170.3(3) . . ?
F2 P1 F6 81.5(3) . . ?
F4 P1 F6 90.7(2) . . ?
F1 P1 F6 87.9(2) . . ?

loop_
_geom_bond_atom_site_label_1
_geom_bond_atom_site_label_2
_geom_bond_distance
_geom_bond_site_symmetry_2
_geom_bond_publ_flag
C1 C5 1.307(9) . ?
C1 C2 1.368(9) . ?
C1 Fe1 2.044(5) . ?
C1 H1 1.0000 . ?
C2 C3 1.491(9) . ?
C2 Fe1 2.022(5) . ?
C2 H2 1.0000 . ?
C3 C4 1.433(9) . ?
C3 Fe1 2.025(4) . ?
C3 H3 1.0000 . ?
C4 C5 1.344(8) . ?
C4 Fe1 2.042(5) . ?
C4 H4 1.0000 . ?
C5 Fe1 2.057(5) . ?
C5 H5 1.0000 . ?
C6 C7 1.432(5) . ?
C6 C10 1.432(6) . ?
C6 C11 1.491(5) . ?
C6 Fe1 2.027(4) . ?
C7 C8 1.424(6) . ?
C7 Fe1 2.044(4) . ?
C7 H7 1.0000 . ?
C8 C9 1.424(6) . ?
C8 Fe1 2.052(4) . ?
C8 H8 1.0000 . ?
C9 C10 1.413(6) . ?
C9 Fe1 2.052(4) . ?
C9 H9 1.0000 . ?
C10 Fe1 2.032(4) . ?
C10 H10 1.0000 . ?
C11 N1 1.512(5) . ?
C11 H11A 0.9900 . ?
C11 H11B 0.9900 . ?
C12 N1 1.488(5) . ?
C12 H12A 0.9800 . ?
C12 H12B 0.9800 . ?
C12 H12C 0.9800 . ?
C13 O1 1.427(5) . ?
C13 C14 1.498(6) . ?
C13 H13A 0.9900 . ?
C13 H13B 0.9900 . ?
C14 O2 1.441(5) . ?
C14 H14A 0.9900 . ?
C14 H14B 0.9900 . ?
C15 C16 1.380(6) . ?
C15 O2 1.384(5) . ?
C15 C20 1.412(6) . ?
C16 C17 1.393(6) . ?
C16 H16 0.9500 . ?
C17 C18 1.380(7) . ?
C17 H17 0.9500 . ?
C18 C19 1.391(6) . ?
C18 H18 0.9500 . ?
C19 C20 1.392(6) . ?
C19 H19 0.9500 . ?
C20 O3 1.368(5) . ?
C21 O3 1.440(5) . ?
C21 C22 1.493(6) . ?
C21 H21A 0.9900 . ?
C21 H21B 0.9900 . ?
C22 O4 1.424(5) . ?
C22 H22A 0.9900 . ?
C22 H22B 0.9900 . ?
C23 O4 1.416(5) . ?
C23 C24 1.496(6) . ?
C23 H23A 0.9900 . ?
C23 H23B 0.9900 . ?
C24 O5 1.449(5) . ?
C24 H24A 0.9900 . ?
C24 H24B 0.9900 . ?
C25 C26 1.385(5) . ?
C25 O5 1.392(4) . ?
C25 C30 1.397(5) . ?
C26 C27 1.385(6) . ?
C26 H26 0.9500 . ?
C27 C28 1.380(6) . ?
C27 H27 0.9500 . ?
C28 C29 1.387(6) . ?
C28 H28 0.9500 . ?
C29 C30 1.398(5) . ?
C29 H29 0.9500 . ?
C30 O6 1.375(5) . ?
C31 O6 1.436(4) . ?
C31 C32 1.505(6) . ?
C31 H31A 0.9900 . ?
C31 H31B 0.9900 . ?
C32 O1 1.424(5) . ?
C32 H32A 0.9900 . ?
C32 H32B 0.9900 . ?
F1 P1 1.607(4) . ?
F2 P1 1.552(5) . ?
F3 P1 1.525(4) . ?
F4 P1 1.553(4) . ?
F5 P1 1.501(6) . ?
F6 P1 1.655(4) . ?
N1 H1A 0.9100 . ?
N1 H1B 0.9100 . ?
